data_7102093
loop_
_publ_author_name
'Ni, Wen-Xiu'
'Li, Mian'
'Zhou, Xiao-Ping'
'Li, Zhen'
'Huang, Xiao-Chun'
'Li, Dan'

_publ_section_title
;
 pH-Induced formation of metalloligand: increasing structure
 dimensionality by tuning number of ligand functional sites.
;
_journal_issue 33
_journal_name_full 'Chemical communications (Cambridge, England)'
_journal_page_first 3479
_journal_page_last 3481
_journal_paper_doi 10.1039/b705603f
_journal_year 2007
_chemical_formula_sum 'C28 H20 Cu4 N12 O2'
_chemical_formula_weight 810.72
_chemical_name_systematic
;
?
;
_space_group_IT_number 14
_symmetry_cell_setting monoclinic
_symmetry_space_group_name_Hall '-P 2yn'
_symmetry_space_group_name_H-M 'P 1 21/n 1'
_atom_sites_solution_hydrogens geom
_atom_sites_solution_primary direct
_atom_sites_solution_secondary difmap
_audit_creation_method SHELXL-97
_cell_angle_alpha 90.00
_cell_angle_beta 105.3930(10)
_cell_angle_gamma 90.00
_cell_formula_units_Z 4
_cell_length_a 9.4337(6)
_cell_length_b 32.490(2)
_cell_length_c 10.2061(7)
_cell_measurement_reflns_used 3950
_cell_measurement_temperature 293(2)
_cell_measurement_theta_max 27.39
_cell_measurement_theta_min 2.33
_cell_volume 3015.9(3)
_computing_cell_refinement 'Bruker SMART'
_computing_data_collection 'Bruker SMART'
_computing_data_reduction 'Bruker SAINT'
_computing_molecular_graphics 'Bruker SHELXTL'
_computing_publication_material 'Bruker SHELXTL'
_computing_structure_refinement 'SHELXL-97 (Sheldrick, 1997)'
_computing_structure_solution 'SHELXS-97 (Sheldrick, 1990)'
_diffrn_ambient_temperature 293(2)
_diffrn_measured_fraction_theta_full 0.931
_diffrn_measured_fraction_theta_max 0.931
_diffrn_measurement_device_type 'CCD area detector'
_diffrn_measurement_method 'phi and omega scans'
_diffrn_radiation_monochromator graphite
_diffrn_radiation_source 'fine-focus sealed tube'
_diffrn_radiation_type MoK\a
_diffrn_radiation_wavelength 0.71073
_diffrn_reflns_av_R_equivalents 0.0263
_diffrn_reflns_av_sigmaI/netI 0.0342
_diffrn_reflns_limit_h_max 12
_diffrn_reflns_limit_h_min -10
_diffrn_reflns_limit_k_max 38
_diffrn_reflns_limit_k_min -43
_diffrn_reflns_limit_l_max 11
_diffrn_reflns_limit_l_min -13
_diffrn_reflns_number 19172
_diffrn_reflns_theta_full 28.28
_diffrn_reflns_theta_max 28.28
_diffrn_reflns_theta_min 1.25
_exptl_absorpt_coefficient_mu 2.832
_exptl_absorpt_correction_type multi-scan
_exptl_absorpt_process_details 'SADABS (Sheldrick, 1996)'
_exptl_crystal_colour orange
_exptl_crystal_density_diffrn 1.785
_exptl_crystal_density_meas 0
_exptl_crystal_density_method 'not measured'
_exptl_crystal_description column
_exptl_crystal_F_000 1616
_exptl_crystal_size_max 0.20
_exptl_crystal_size_mid 0.12
_exptl_crystal_size_min 0.10
_refine_diff_density_max 1.310
_refine_diff_density_min -0.563
_refine_diff_density_rms 0.094
_refine_ls_extinction_method none
_refine_ls_goodness_of_fit_ref 1.187
_refine_ls_hydrogen_treatment constr
_refine_ls_matrix_type full
_refine_ls_number_parameters 415
_refine_ls_number_reflns 6977
_refine_ls_number_restraints 0
_refine_ls_restrained_S_all 1.187
_refine_ls_R_factor_all 0.0815
_refine_ls_R_factor_gt 0.0575
_refine_ls_shift/su_max 0.002
_refine_ls_shift/su_mean 0.000
_refine_ls_structure_factor_coef Fsqd
_refine_ls_weighting_details 'calc w=1/[\s^2^(Fo^2^)+(0.0541P)^2^+1.7782P] where P=(Fo^2^+2Fc^2^)/3'
_refine_ls_weighting_scheme calc
_refine_ls_wR_factor_gt 0.1240
_refine_ls_wR_factor_ref 0.1392
_reflns_number_gt 5077
_reflns_number_total 6977
_reflns_threshold_expression >2sigma(I)
_cod_data_source_file b705603f.txt
_cod_data_source_block Complex1
_cod_depositor_comments
;
The following automatic conversions were performed:
'_symmetry_cell_setting' value 'Monoclinic' changed to 'monoclinic'
according to '/home/saulius/struct/CIF-dictionaries/cif_core.dic'
dictionary named 'cif_core.dic' version 2.4.1 from
2010-06-29.

'_exptl_absorpt_correction_type' value 'Multi-scan' changed
to 'multi-scan' according to
'/home/saulius/struct/CIF-dictionaries/cif_core.dic' dictionary named
'cif_core.dic' version 2.4.1 from 2010-06-29.

Automatic conversion script
Id: cif_fix_enum 1527 2010-12-29 10:47:43Z saulius 
;
_cod_original_sg_symbol_H-M P2(1)/n
_cod_database_code 7102093

loop_
_symmetry_equiv_pos_as_xyz
'x, y, z'
'-x+1/2, y+1/2, -z+1/2'
'-x, -y, -z'
'x-1/2, -y-1/2, z-1/2'

loop_
_atom_site_label
_atom_site_type_symbol
_atom_site_fract_x
_atom_site_fract_y
_atom_site_fract_z
_atom_site_U_iso_or_equiv
_atom_site_adp_type
_atom_site_occupancy
_atom_site_symmetry_multiplicity
_atom_site_calc_flag
_atom_site_refinement_flags
_atom_site_disorder_assembly
_atom_site_disorder_group
Cu1 Cu 0.22905(6) 1.096449(16) 0.90494(6) 0.04239(16) Uani 1 1 d . . 2
Cu2 Cu 0.72976(6) 1.138448(16) 0.91027(6) 0.04256(16) Uani 1 1 d . . 2
Cu3 Cu 1.17392(6) 0.596812(17) 0.88916(7) 0.05146(18) Uani 1 1 d . . 2
Cu4 Cu 0.68130(6) 0.634724(16) 0.91329(6) 0.04643(17) Uani 1 1 d . . 2
O1 O -0.2180(3) 0.91911(10) 0.7809(4) 0.0621(10) Uani 1 1 d . . 2
O2 O 0.2585(3) 0.88481(9) 0.6982(3) 0.0524(8) Uani 1 1 d . A 2
C1 C -0.0079(5) 1.03352(12) 0.8022(4) 0.0405(10) Uani 1 1 d . . 2
H1 H -0.0603 1.0575 0.7727 0.049 Uiso 1 1 calc R . 2
C2 C -0.0804(4) 0.99650(12) 0.7747(4) 0.0393(9) Uani 1 1 d . . 2
H2 H -0.1800 0.9958 0.7295 0.047 Uiso 1 1 calc R . 2
C3 C -0.0041(4) 0.96032(11) 0.8150(4) 0.0333(9) Uani 1 1 d . . 2
C4 C 0.1420(5) 0.96322(11) 0.8847(4) 0.0377(9) Uani 1 1 d . . 2
H4 H 0.1970 0.9396 0.9145 0.045 Uiso 1 1 calc R . 2
C5 C 0.2058(5) 1.00185(13) 0.9098(4) 0.0392(10) Uani 1 1 d . . 2
H5 H 0.3043 1.0034 0.9579 0.047 Uiso 1 1 calc R . 2
C6 C -0.0882(5) 0.92028(12) 0.7817(4) 0.0385(9) Uani 1 1 d . . 2
C7 C 0.0101(5) 0.82175(12) 0.7104(5) 0.0459(11) Uani 1 1 d . . 2
H7A H 0.1094 0.8271 0.7216 0.055 Uiso 1 1 calc R . 2
C8 C -0.0472(5) 0.77996(12) 0.6770(4) 0.0414(10) Uani 1 1 d . . 2
C9 C -0.1939(5) 0.77244(13) 0.6140(5) 0.0475(11) Uani 1 1 d . . 2
H9 H -0.2597 0.7942 0.5886 0.057 Uiso 1 1 calc R . 2
C10 C -0.2409(5) 0.73247(13) 0.5895(5) 0.0469(11) Uani 1 1 d . . 2
H10 H -0.3398 0.7278 0.5475 0.056 Uiso 1 1 calc R . 2
C11 C -0.0100(5) 0.70782(13) 0.6818(5) 0.0529(12) Uani 1 1 d . . 2
H11 H 0.0545 0.6858 0.7054 0.063 Uiso 1 1 calc R . 2
C12 C 0.0461(5) 0.74679(13) 0.7097(5) 0.0512(12) Uani 1 1 d . . 2
H12 H 0.1458 0.7507 0.7501 0.061 Uiso 1 1 calc R . 2
C13 C 0.4789(5) 1.01529(14) 0.7078(6) 0.0614(14) Uani 1 1 d . A 2
H13 H 0.5585 1.0324 0.7451 0.074 Uiso 1 1 calc R A 2
C14 C 0.4947(5) 0.97330(12) 0.7340(5) 0.0533(13) Uani 1 1 d . A 2
H14 H 0.5825 0.9627 0.7880 0.064 Uiso 1 1 calc R A 2
C15 C 0.3779(4) 0.94767(12) 0.6786(4) 0.0368(9) Uani 1 1 d . A 2
C16 C 0.2508(5) 0.96510(13) 0.5981(4) 0.0421(10) Uani 1 1 d . A 2
H16 H 0.1705 0.9487 0.5571 0.051 Uiso 1 1 calc R A 2
C17 C 0.2446(5) 1.00718(13) 0.5793(4) 0.0441(10) Uani 1 1 d . A 2
H17 H 0.1577 1.0185 0.5265 0.053 Uiso 1 1 calc R A 2
C18 C 0.3762(4) 0.90251(12) 0.7089(4) 0.0350(9) Uani 1 1 d . A 2
C19 C 0.6291(4) 0.82661(12) 0.8375(4) 0.0391(9) Uani 1 1 d . . 2
H19 H 0.7128 0.8430 0.8608 0.047 Uiso 1 1 calc R . 2
C20 C 0.6371(4) 0.78274(12) 0.8698(4) 0.0365(9) Uani 1 1 d . . 2
C21 C 0.5160(5) 0.75714(12) 0.8273(5) 0.0458(11) Uani 1 1 d . . 2
H21 H 0.4251 0.7680 0.7815 0.055 Uiso 1 1 calc R . 2
C22 C 0.5314(5) 0.71581(13) 0.8532(5) 0.0519(12) Uani 1 1 d . . 2
H22 H 0.4489 0.6991 0.8242 0.062 Uiso 1 1 calc R . 2
C23 C 0.7751(5) 0.72333(13) 0.9620(5) 0.0507(12) Uani 1 1 d . . 2
H23 H 0.8646 0.7120 1.0094 0.061 Uiso 1 1 calc R . 2
C24 C 0.7678(5) 0.76514(13) 0.9404(5) 0.0459(11) Uani 1 1 d . . 2
H24 H 0.8507 0.7814 0.9732 0.055 Uiso 1 1 calc R . 2
C25 C 0.4319(5) 1.10448(12) 0.9233(4) 0.0375(9) Uani 1 1 d . . .
C26 C 0.9317(5) 1.13150(11) 0.9215(4) 0.0365(9) Uani 1 1 d . . .
C27 C 0.8680(5) 0.62089(13) 0.9027(4) 0.0413(10) Uani 1 1 d . . .
C28 C 1.3692(5) 0.60951(12) 0.9041(4) 0.0416(10) Uani 1 1 d . . .
N1 N 0.1341(4) 1.03672(10) 0.8690(3) 0.0364(8) Uani 1 1 d . . .
N2 N -0.0101(4) 0.88879(9) 0.7547(3) 0.0375(8) Uani 1 1 d . . .
H2A H 0.0808 0.8921 0.7564 0.045 Uiso 1 1 calc R . 2
N3 N -0.0765(4) 0.85077(10) 0.7240(3) 0.0417(9) Uani 1 1 d . . .
N4 N -0.1513(4) 0.69952(11) 0.6229(4) 0.0476(9) Uani 1 1 d . . .
N5 N 0.3564(4) 1.03241(10) 0.6325(4) 0.0477(9) Uani 1 1 d . . .
N6 N 0.5053(4) 0.88331(9) 0.7466(3) 0.0362(8) Uani 1 1 d . . .
H6 H 0.5863 0.8962 0.7523 0.043 Uiso 1 1 calc R A 2
N7 N 0.5040(4) 0.84194(9) 0.7762(3) 0.0375(8) Uani 1 1 d . . .
N8 N 0.6592(4) 0.69802(11) 0.9182(4) 0.0482(9) Uani 1 1 d . . .
N9 N 0.5522(4) 1.11185(10) 0.9292(4) 0.0418(8) Uani 1 1 d . . .
N10 N 1.0517(4) 1.12473(11) 0.9224(4) 0.0409(8) Uani 1 1 d . . .
N11 N 0.9873(4) 0.61456(12) 0.9016(4) 0.0526(10) Uani 1 1 d . . .
N12 N 1.4904(4) 0.61590(11) 0.9136(4) 0.0445(9) Uani 1 1 d . . .

loop_
_atom_site_aniso_label
_atom_site_aniso_U_11
_atom_site_aniso_U_22
_atom_site_aniso_U_33
_atom_site_aniso_U_23
_atom_site_aniso_U_13
_atom_site_aniso_U_12
Cu1 0.0270(3) 0.0377(3) 0.0640(4) -0.0061(2) 0.0147(2) -0.0054(2)
Cu2 0.0275(3) 0.0352(3) 0.0665(4) 0.0058(2) 0.0151(2) 0.0035(2)
Cu3 0.0320(3) 0.0393(3) 0.0874(5) -0.0031(3) 0.0233(3) 0.0007(2)
Cu4 0.0305(3) 0.0362(3) 0.0744(4) 0.0040(3) 0.0173(3) 0.0049(2)
O1 0.0326(18) 0.0351(17) 0.121(3) -0.0030(17) 0.0254(19) -0.0063(13)
O2 0.0312(16) 0.0387(17) 0.087(2) -0.0003(16) 0.0161(16) -0.0050(13)
C1 0.040(2) 0.026(2) 0.057(3) 0.0010(18) 0.014(2) -0.0012(17)
C2 0.031(2) 0.031(2) 0.056(3) -0.0004(18) 0.0113(19) -0.0017(16)
C3 0.031(2) 0.031(2) 0.040(2) -0.0013(16) 0.0136(17) -0.0064(16)
C4 0.039(2) 0.0250(19) 0.049(2) 0.0015(17) 0.0110(19) 0.0029(16)
C5 0.033(2) 0.038(2) 0.045(2) -0.0048(18) 0.0086(18) -0.0020(17)
C6 0.033(2) 0.030(2) 0.053(3) 0.0041(18) 0.0126(19) -0.0050(17)
C7 0.047(3) 0.032(2) 0.064(3) -0.004(2) 0.025(2) -0.0090(19)
C8 0.046(3) 0.030(2) 0.054(3) -0.0053(18) 0.024(2) -0.0123(18)
C9 0.055(3) 0.027(2) 0.062(3) -0.0051(19) 0.018(2) 0.0016(19)
C10 0.036(2) 0.037(2) 0.066(3) -0.010(2) 0.011(2) -0.0066(19)
C11 0.037(3) 0.032(2) 0.092(4) -0.006(2) 0.021(2) -0.0024(19)
C12 0.036(2) 0.033(2) 0.085(3) -0.008(2) 0.018(2) -0.0062(18)
C13 0.033(3) 0.035(2) 0.113(4) -0.008(3) 0.016(3) -0.0043(19)
C14 0.028(2) 0.030(2) 0.097(4) -0.006(2) 0.007(2) 0.0013(17)
C15 0.031(2) 0.033(2) 0.050(2) -0.0070(17) 0.0164(18) -0.0003(16)
C16 0.036(2) 0.038(2) 0.050(3) -0.0046(19) 0.0053(19) -0.0038(18)
C17 0.038(2) 0.038(2) 0.055(3) 0.0017(19) 0.011(2) 0.0050(19)
C18 0.028(2) 0.032(2) 0.046(2) -0.0072(17) 0.0126(17) -0.0057(16)
C19 0.032(2) 0.029(2) 0.057(3) -0.0049(18) 0.0136(19) -0.0049(16)
C20 0.035(2) 0.030(2) 0.047(2) -0.0005(17) 0.0148(18) -0.0017(16)
C21 0.029(2) 0.034(2) 0.070(3) 0.004(2) 0.007(2) 0.0037(17)
C22 0.029(2) 0.037(2) 0.090(4) 0.002(2) 0.017(2) -0.0011(18)
C23 0.034(2) 0.041(2) 0.073(3) 0.007(2) 0.007(2) 0.0061(19)
C24 0.032(2) 0.039(2) 0.062(3) -0.002(2) 0.006(2) -0.0045(18)
C25 0.036(2) 0.028(2) 0.050(2) -0.0016(17) 0.0143(19) -0.0015(17)
C26 0.036(2) 0.028(2) 0.046(2) 0.0007(17) 0.0119(18) -0.0015(17)
C27 0.033(2) 0.041(2) 0.053(3) 0.0028(19) 0.0177(19) 0.0054(18)
C28 0.035(2) 0.032(2) 0.061(3) -0.0076(19) 0.018(2) 0.0002(18)
N1 0.0326(19) 0.0285(17) 0.050(2) -0.0034(14) 0.0146(16) -0.0051(14)
N2 0.0336(19) 0.0236(16) 0.059(2) -0.0023(15) 0.0193(16) -0.0060(14)
N3 0.053(2) 0.0261(17) 0.050(2) -0.0050(15) 0.0196(17) -0.0114(16)
N4 0.038(2) 0.036(2) 0.072(3) -0.0090(18) 0.0200(19) -0.0071(16)
N5 0.035(2) 0.0281(17) 0.083(3) -0.0010(18) 0.0208(19) 0.0001(15)
N6 0.0282(18) 0.0269(17) 0.055(2) 0.0010(14) 0.0127(15) -0.0048(13)
N7 0.0334(19) 0.0273(17) 0.053(2) -0.0013(15) 0.0131(16) -0.0026(14)
N8 0.035(2) 0.0345(19) 0.077(3) 0.0059(18) 0.0179(19) 0.0014(15)
N9 0.031(2) 0.040(2) 0.057(2) 0.0018(16) 0.0148(16) -0.0001(15)
N10 0.031(2) 0.0379(19) 0.055(2) -0.0043(16) 0.0124(16) -0.0006(15)
N11 0.045(2) 0.046(2) 0.071(3) 0.0020(19) 0.023(2) 0.0083(18)
N12 0.039(2) 0.037(2) 0.058(2) 0.0008(16) 0.0142(18) -0.0006(16)

loop_
_atom_type_symbol
_atom_type_description
_atom_type_scat_dispersion_real
_atom_type_scat_dispersion_imag
_atom_type_scat_source
C C 0.0033 0.0016 'International Tables Vol C Tables 4.2.6.8 and 6.1.1.4'
H H 0.0000 0.0000 'International Tables Vol C Tables 4.2.6.8 and 6.1.1.4'
N N 0.0061 0.0033 'International Tables Vol C Tables 4.2.6.8 and 6.1.1.4'
O O 0.0106 0.0060 'International Tables Vol C Tables 4.2.6.8 and 6.1.1.4'
Cu Cu 0.3201 1.2651 'International Tables Vol C Tables 4.2.6.8 and 6.1.1.4'

loop_
_geom_angle_atom_site_label_1
_geom_angle_atom_site_label_2
_geom_angle_atom_site_label_3
_geom_angle
_geom_angle_site_symmetry_1
_geom_angle_site_symmetry_3
C25 Cu1 N10 142.48(16) . 1_455
C25 Cu1 N1 120.76(15) . .
N10 Cu1 N1 96.49(14) 1_455 .
C26 Cu2 N9 145.43(15) . .
C26 Cu2 N4 115.22(15) . 2_556
N9 Cu2 N4 99.16(15) . 2_556
C28 Cu3 N11 148.22(18) . .
C28 Cu3 N5 109.42(16) . 2_646
N11 Cu3 N5 101.92(16) . 2_646
C27 Cu4 N12 147.01(18) . 1_455
C27 Cu4 N8 110.28(17) . .
N12 Cu4 N8 102.61(15) 1_455 .
N1 C1 C2 123.3(4) . .
C1 C2 C3 119.4(4) . .
C4 C3 C2 117.8(3) . .
C4 C3 C6 124.6(4) . .
C2 C3 C6 117.6(3) . .
C3 C4 C5 118.9(4) . .
N1 C5 C4 123.7(4) . .
O1 C6 N2 125.6(4) . .
O1 C6 C3 119.5(4) . .
N2 C6 C3 114.9(4) . .
N3 C7 C8 120.1(4) . .
C12 C8 C9 118.1(4) . .
C12 C8 C7 119.8(4) . .
C9 C8 C7 122.1(4) . .
C10 C9 C8 119.1(4) . .
N4 C10 C9 123.6(4) . .
N4 C11 C12 124.3(4) . .
C11 C12 C8 119.0(4) . .
N5 C13 C14 123.7(4) . .
C15 C14 C13 118.7(4) . .
C14 C15 C16 118.0(4) . .
C14 C15 C18 123.9(4) . .
C16 C15 C18 117.9(4) . .
C17 C16 C15 119.1(4) . .
N5 C17 C16 123.6(4) . .
O2 C18 N6 122.8(4) . .
O2 C18 C15 119.9(4) . .
N6 C18 C15 117.3(3) . .
N7 C19 C20 118.4(4) . .
C24 C20 C21 117.6(4) . .
C24 C20 C19 120.6(4) . .
C21 C20 C19 121.7(4) . .
C22 C21 C20 119.4(4) . .
N8 C22 C21 123.6(4) . .
N8 C23 C24 123.3(4) . .
C23 C24 C20 119.6(4) . .
N9 C25 Cu1 175.1(4) . .
N10 C26 Cu2 174.9(4) . .
N11 C27 Cu4 175.3(4) . .
N12 C28 Cu3 177.6(4) . .
C5 N1 C1 116.8(3) . .
C5 N1 Cu1 124.6(3) . .
C1 N1 Cu1 118.6(3) . .
C6 N2 N3 119.4(3) . .
C7 N3 N2 114.8(4) . .
C11 N4 C10 115.9(4) . .
C11 N4 Cu2 121.8(3) . 2_546
C10 N4 Cu2 122.3(3) . 2_546
C13 N5 C17 116.8(4) . .
C13 N5 Cu3 123.2(3) . 2_656
C17 N5 Cu3 119.7(3) . 2_656
C18 N6 N7 117.4(3) . .
C19 N7 N6 115.2(3) . .
C22 N8 C23 116.4(4) . .
C22 N8 Cu4 119.9(3) . .
C23 N8 Cu4 122.5(3) . .
C25 N9 Cu2 163.3(3) . .
C26 N10 Cu1 162.1(3) . 1_655
C27 N11 Cu3 171.9(4) . .
C28 N12 Cu4 170.5(4) . 1_655

loop_
_geom_bond_atom_site_label_1
_geom_bond_atom_site_label_2
_geom_bond_distance
_geom_bond_site_symmetry_2
Cu1 C25 1.891(4) .
Cu1 N10 1.958(4) 1_455
Cu1 N1 2.128(3) .
Cu2 C26 1.892(4) .
Cu2 N9 1.939(4) .
Cu2 N4 2.113(3) 2_556
Cu3 C28 1.854(4) .
Cu3 N11 1.889(4) .
Cu3 N5 2.116(3) 2_646
Cu4 C27 1.849(4) .
Cu4 N12 1.902(4) 1_455
Cu4 N8 2.069(3) .
O1 C6 1.223(5) .
O2 C18 1.229(5) .
C1 N1 1.336(5) .
C1 C2 1.375(5) .
C2 C3 1.383(5) .
C3 C4 1.376(5) .
C3 C6 1.515(5) .
C4 C5 1.386(5) .
C5 N1 1.328(5) .
C6 N2 1.331(5) .
C7 N3 1.279(5) .
C7 C8 1.467(5) .
C8 C12 1.375(6) .
C8 C9 1.384(6) .
C9 C10 1.374(6) .
C10 N4 1.350(5) .
C11 N4 1.336(6) .
C11 C12 1.373(6) .
C13 N5 1.328(6) .
C13 C14 1.391(6) .
C14 C15 1.377(6) .
C15 C16 1.382(5) .
C15 C18 1.500(5) .
C16 C17 1.379(6) .
C17 N5 1.332(5) .
C18 N6 1.331(5) .
C19 N7 1.280(5) .
C19 C20 1.461(5) .
C20 C24 1.377(6) .
C20 C21 1.386(5) .
C21 C22 1.369(6) .
C22 N8 1.343(5) .
C23 N8 1.346(5) .
C23 C24 1.375(6) .
C25 N9 1.146(5) .
C26 N10 1.151(5) .
C27 N11 1.146(5) .
C28 N12 1.141(5) .
N2 N3 1.383(4) .
N4 Cu2 2.113(3) 2_546
N5 Cu3 2.116(3) 2_656
N6 N7 1.378(4) .
N10 Cu1 1.958(4) 1_655
N12 Cu4 1.902(4) 1_655
